data_7215401
loop_
_publ_author_name
'Liu, Qing-Yan'
'Li, Li-Qin'
'Wang, Yu-Ling'
'Yang, Er-Ler'
'Wei, Jia-Jia'
'Fu, Jiang-Hong'

_publ_section_title
;
 New heterometallic frameworks with flexible sulfonate-carboxylate ligand:
 syntheses, structures, and properties
;
_journal_issue 20
_journal_name_full CrystEngComm
_journal_page_first 6150
_journal_paper_doi 10.1039/c1ce05561e
_journal_volume 13
_journal_year 2011
_chemical_formula_sum 'C8 H16 Na2 O20 S2 Zn3'
_chemical_formula_weight 738.42
_chemical_name_systematic
;
?
;
_space_group_IT_number 14
_symmetry_cell_setting monoclinic
_symmetry_space_group_name_Hall '-P 2yn'
_symmetry_space_group_name_H-M 'P 1 21/n 1'
_atom_sites_solution_hydrogens geom
_atom_sites_solution_primary direct
_atom_sites_solution_secondary difmap
_audit_creation_method SHELXL-97
_cell_angle_alpha 90.00
_cell_angle_beta 94.651(2)
_cell_angle_gamma 90.00
_cell_formula_units_Z 2
_cell_length_a 11.1225(17)
_cell_length_b 6.2139(10)
_cell_length_c 15.089(2)
_cell_measurement_reflns_used 2171
_cell_measurement_temperature 296(2)
_cell_measurement_theta_max 28.64
_cell_measurement_theta_min 2.19
_cell_volume 1039.4(3)
_computing_cell_refinement 'Bruker SMART'
_computing_data_collection 'Bruker SMART'
_computing_data_reduction 'Bruker SAINT'
_computing_molecular_graphics 'Bruker SHELXTL'
_computing_publication_material 'Bruker SHELXTL'
_computing_structure_refinement 'SHELXL-97 (Sheldrick, 1997)'
_computing_structure_solution 'SHELXS-97 (Sheldrick, 1990)'
_diffrn_ambient_temperature 296(2)
_diffrn_measured_fraction_theta_full 0.908
_diffrn_measured_fraction_theta_max 0.908
_diffrn_measurement_device_type 'Smart APEXII CCD'
_diffrn_measurement_method '\w scans'
_diffrn_radiation_monochromator graphite
_diffrn_radiation_source 'fine-focus sealed tube'
_diffrn_radiation_type MoK\a
_diffrn_radiation_wavelength 0.71073
_diffrn_reflns_av_R_equivalents 0.0235
_diffrn_reflns_av_sigmaI/netI 0.0306
_diffrn_reflns_limit_h_max 11
_diffrn_reflns_limit_h_min -15
_diffrn_reflns_limit_k_max 8
_diffrn_reflns_limit_k_min -8
_diffrn_reflns_limit_l_max 18
_diffrn_reflns_limit_l_min -20
_diffrn_reflns_number 6199
_diffrn_reflns_theta_full 29.00
_diffrn_reflns_theta_max 29.00
_diffrn_reflns_theta_min 2.19
_exptl_absorpt_coefficient_mu 3.777
_exptl_absorpt_correction_T_max 0.7274
_exptl_absorpt_correction_T_min 0.3515
_exptl_absorpt_correction_type multi-scan
_exptl_absorpt_process_details '(SADABS; Bruker 2008)'
_exptl_crystal_colour colorless
_exptl_crystal_density_diffrn 2.359
_exptl_crystal_density_method 'not measured'
_exptl_crystal_description block
_exptl_crystal_F_000 736
_exptl_crystal_size_max 0.35
_exptl_crystal_size_mid 0.10
_exptl_crystal_size_min 0.09
_refine_diff_density_max 0.547
_refine_diff_density_min -0.501
_refine_diff_density_rms 0.092
_refine_ls_extinction_method none
_refine_ls_goodness_of_fit_ref 1.023
_refine_ls_hydrogen_treatment constr
_refine_ls_matrix_type full
_refine_ls_number_parameters 160
_refine_ls_number_reflns 2515
_refine_ls_number_restraints 0
_refine_ls_restrained_S_all 1.023
_refine_ls_R_factor_all 0.0398
_refine_ls_R_factor_gt 0.0285
_refine_ls_shift/su_max 0.001
_refine_ls_shift/su_mean 0.000
_refine_ls_structure_factor_coef Fsqd
_refine_ls_weighting_details 'calc w=1/[\s^2^(Fo^2^)+(0.0323P)^2^+0.7939P] where P=(Fo^2^+2Fc^2^)/3'
_refine_ls_weighting_scheme calc
_refine_ls_wR_factor_gt 0.0664
_refine_ls_wR_factor_ref 0.0720
_reflns_number_gt 2016
_reflns_number_total 2515
_reflns_threshold_expression >2sigma(I)
_cod_data_source_file c1ce05561e.txt
_cod_data_source_block 1
_cod_depositor_comments
;
The following automatic conversions were performed:
'__diffrn_measurement_device_type' tag replaced with
'_diffrn_measurement_device_type'.

Automatic conversion script
Id: cif_correct_tags 1440 2010-10-19 06:21:57Z saulius 

The following automatic conversions were performed:

'_symmetry_cell_setting' value 'Monoclinic' changed to 'monoclinic'
according to
/usr/data/users/saulius/automatic-downloads/retrospective/RSC/lib/dictionaries/cif_core.dic
dictionary named 'cif_core.dic' version 2.4.2 from
2011-04-26.

'_exptl_absorpt_correction_type' value 'Multi-scan'
changed to 'multi-scan' according to
/usr/data/users/saulius/automatic-downloads/retrospective/RSC/lib/dictionaries/cif_core.dic
dictionary named 'cif_core.dic' version 2.4.2 from 2011-04-26.

Automatic conversion script
Id: cif_fix_values 2281 2013-09-26 08:29:07Z andrius 
;
_cod_original_sg_symbol_Hall -P2yn
_cod_original_sg_symbol_H-M P2(1)/n
_cod_database_code 7215401

loop_
_symmetry_equiv_pos_as_xyz
'x, y, z'
'-x+1/2, y+1/2, -z+1/2'
'-x, -y, -z'
'x-1/2, -y-1/2, z-1/2'

loop_
_atom_site_label
_atom_site_type_symbol
_atom_site_fract_x
_atom_site_fract_y
_atom_site_fract_z
_atom_site_U_iso_or_equiv
_atom_site_adp_type
_atom_site_occupancy
_atom_site_symmetry_multiplicity
_atom_site_calc_flag
_atom_site_refinement_flags
Na1 Na 0.48927(10) -0.27953(19) 1.31154(7) 0.0276(3) Uani 1 1 d .
Zn1 Zn 0.5000 0.0000 1.0000 0.01498(11) Uani 1 2 d S
Zn2 Zn 0.70610(3) -0.48307(5) 1.20115(2) 0.01943(10) Uani 1 1 d .
S1 S 0.70171(6) 0.00327(10) 0.86515(4) 0.01616(14) Uani 1 1 d .
O1 O 0.44229(16) -0.1452(3) 0.87960(11) 0.0212(4) Uani 1 1 d .
O2 O 0.46376(17) -0.4175(3) 0.78758(12) 0.0222(4) Uani 1 1 d .
O3 O 0.58178(17) -0.2838(3) 1.04375(12) 0.0232(4) Uani 1 1 d .
O4 O 0.74545(18) -0.4799(3) 1.07534(13) 0.0267(5) Uani 1 1 d .
O5 O 0.66551(16) 0.0810(3) 0.95131(12) 0.0199(4) Uani 1 1 d .
O6 O 0.64898(19) 0.1279(3) 0.79113(13) 0.0301(5) Uani 1 1 d .
O7 O 0.83219(18) -0.0134(3) 0.86779(14) 0.0274(5) Uani 1 1 d .
O8 O 0.68314(16) -0.1840(3) 1.23873(12) 0.0200(4) Uani 1 1 d .
H8 H 0.6487 -0.1123 1.1959 0.030 Uiso 1 1 d R
O9 O 0.4942(3) 0.0599(5) 1.3906(2) 0.0718(9) Uani 1 1 d .
H9A H 0.5613 0.1197 1.4062 0.108 Uiso 1 1 d R
H9B H 0.4517 0.1750 1.3837 0.108 Uiso 1 1 d R
O10 O 0.6157(3) -0.4311(7) 1.4240(2) 0.1017(14) Uani 1 1 d .
H10B H 0.6313 -0.5297 1.4623 0.153 Uiso 1 1 d R
H10A H 0.6503 -0.3355 1.4574 0.153 Uiso 1 1 d R
C1 C 0.5065(2) -0.2728(4) 0.83922(16) 0.0160(5) Uani 1 1 d .
C2 C 0.6440(2) -0.2638(4) 0.85131(16) 0.0153(5) Uani 1 1 d .
H2A H 0.6725 -0.3172 0.7956 0.018 Uiso 1 1 calc R
C3 C 0.6965(3) -0.4154(4) 0.92406(17) 0.0214(6) Uani 1 1 d .
H3A H 0.6702 -0.5597 0.9073 0.026 Uiso 1 1 calc R
H3B H 0.7835 -0.4127 0.9222 0.026 Uiso 1 1 calc R
C4 C 0.6707(2) -0.3837(4) 1.01991(17) 0.0180(5) Uani 1 1 d .

loop_
_atom_site_aniso_label
_atom_site_aniso_U_11
_atom_site_aniso_U_22
_atom_site_aniso_U_33
_atom_site_aniso_U_23
_atom_site_aniso_U_13
_atom_site_aniso_U_12
Na1 0.0236(6) 0.0312(6) 0.0279(6) 0.0018(5) 0.0020(5) 0.0011(5)
Zn1 0.0150(2) 0.0160(2) 0.0141(2) -0.00118(15) 0.00244(15) 0.00310(16)
Zn2 0.01812(17) 0.01747(17) 0.02263(17) 0.00017(12) 0.00132(12) 0.00136(12)
S1 0.0156(3) 0.0155(3) 0.0179(3) 0.0003(2) 0.0044(2) -0.0011(2)
O1 0.0164(9) 0.0260(10) 0.0209(9) -0.0061(8) 0.0006(7) 0.0025(8)
O2 0.0204(10) 0.0218(10) 0.0247(10) -0.0076(8) 0.0034(8) -0.0043(8)
O3 0.0247(10) 0.0223(10) 0.0235(10) 0.0066(8) 0.0070(8) 0.0094(8)
O4 0.0238(11) 0.0344(12) 0.0219(10) 0.0057(8) 0.0021(8) 0.0107(9)
O5 0.0203(10) 0.0180(9) 0.0222(9) -0.0049(7) 0.0070(8) -0.0024(7)
O6 0.0374(12) 0.0267(11) 0.0258(10) 0.0093(8) 0.0007(9) -0.0023(9)
O7 0.0164(10) 0.0291(12) 0.0375(11) -0.0084(9) 0.0072(9) -0.0029(8)
O8 0.0231(10) 0.0149(9) 0.0211(9) 0.0007(7) -0.0042(7) 0.0008(7)
O9 0.0414(17) 0.069(2) 0.105(3) -0.0336(19) 0.0100(17) -0.0094(15)
O10 0.081(3) 0.121(3) 0.093(3) 0.047(2) -0.055(2) -0.024(2)
C1 0.0197(13) 0.0153(12) 0.0134(11) -0.0001(9) 0.0024(10) -0.0011(10)
C2 0.0161(12) 0.0145(12) 0.0156(11) -0.0027(9) 0.0033(10) -0.0002(9)
C3 0.0236(14) 0.0183(13) 0.0228(13) 0.0000(11) 0.0050(11) 0.0056(11)
C4 0.0209(14) 0.0123(12) 0.0206(12) 0.0018(10) 0.0006(10) 0.0010(10)

loop_
_atom_type_symbol
_atom_type_description
_atom_type_scat_dispersion_real
_atom_type_scat_dispersion_imag
_atom_type_scat_source
C C 0.0033 0.0016 'International Tables Vol C Tables 4.2.6.8 and 6.1.1.4'
H H 0.0000 0.0000 'International Tables Vol C Tables 4.2.6.8 and 6.1.1.4'
O O 0.0106 0.0060 'International Tables Vol C Tables 4.2.6.8 and 6.1.1.4'
Na Na 0.0362 0.0249 'International Tables Vol C Tables 4.2.6.8 and 6.1.1.4'
S S 0.1246 0.1234 'International Tables Vol C Tables 4.2.6.8 and 6.1.1.4'
Zn Zn 0.2839 1.4301 'International Tables Vol C Tables 4.2.6.8 and 6.1.1.4'

loop_
_geom_angle_atom_site_label_1
_geom_angle_atom_site_label_2
_geom_angle_atom_site_label_3
_geom_angle
_geom_angle_site_symmetry_1
_geom_angle_site_symmetry_3
O6 Na1 O10 174.91(13) 3_657 .
O6 Na1 O7 89.53(8) 3_657 4_556
O10 Na1 O7 86.48(12) . 4_556
O6 Na1 O9 87.83(11) 3_657 .
O10 Na1 O9 90.28(15) . .
O7 Na1 O9 106.44(10) 4_556 .
O6 Na1 O2 93.83(8) 3_657 3_647
O10 Na1 O2 89.32(13) . 3_647
O7 Na1 O2 90.07(8) 4_556 3_647
O9 Na1 O2 163.43(10) . 3_647
O6 Na1 O8 98.99(8) 3_657 .
O10 Na1 O8 85.77(11) . .
O7 Na1 O8 160.62(8) 4_556 .
O9 Na1 O8 91.33(9) . .
O2 Na1 O8 72.11(7) 3_647 .
O3 Zn1 O3 180.000(1) . 3_657
O3 Zn1 O1 90.31(7) . .
O3 Zn1 O1 89.69(7) 3_657 .
O3 Zn1 O1 89.69(7) . 3_657
O3 Zn1 O1 90.31(7) 3_657 3_657
O1 Zn1 O1 180.000(1) . 3_657
O3 Zn1 O5 93.40(7) . 3_657
O3 Zn1 O5 86.60(7) 3_657 3_657
O1 Zn1 O5 89.10(7) . 3_657
O1 Zn1 O5 90.90(7) 3_657 3_657
O3 Zn1 O5 86.60(7) . .
O3 Zn1 O5 93.40(7) 3_657 .
O1 Zn1 O5 90.90(7) . .
O1 Zn1 O5 89.10(7) 3_657 .
O5 Zn1 O5 180.00(4) 3_657 .
O8 Zn2 O8 124.71(4) 2_647 .
O8 Zn2 O4 105.94(8) 2_647 .
O8 Zn2 O4 108.11(8) . .
O8 Zn2 O2 109.30(8) 2_647 3_647
O8 Zn2 O2 96.97(8) . 3_647
O4 Zn2 O2 111.50(8) . 3_647
O6 S1 O7 113.69(13) . .
O6 S1 O5 112.57(12) . .
O7 S1 O5 110.07(12) . .
O6 S1 C2 106.76(12) . .
O7 S1 C2 106.62(11) . .
O5 S1 C2 106.65(11) . .
C1 O1 Zn1 123.31(16) . .
C1 O2 Zn2 118.57(16) . 3_647
C1 O2 Na1 145.79(17) . 3_647
Zn2 O2 Na1 93.62(8) 3_647 3_647
C4 O3 Zn1 132.21(17) . .
C4 O4 Zn2 116.66(17) . .
S1 O5 Zn1 122.73(11) . .
S1 O6 Na1 161.87(14) . 3_657
S1 O7 Na1 142.11(12) . 4_655
Zn2 O8 Zn2 130.92(10) 2_657 .
Zn2 O8 Na1 118.36(8) 2_657 .
Zn2 O8 Na1 92.19(7) . .
Zn2 O8 H8 104.4 2_657 .
Zn2 O8 H8 109.8 . .
Na1 O8 H8 95.9 . .
Na1 O9 H9A 120.1 . .
Na1 O9 H9B 132.4 . .
H9A O9 H9B 97.6 . .
Na1 O10 H10B 150.4 . .
Na1 O10 H10A 111.6 . .
H10B O10 H10A 92.5 . .
O1 C1 O2 123.4(2) . .
O1 C1 C2 121.5(2) . .
O2 C1 C2 115.1(2) . .
C3 C2 C1 112.6(2) . .
C3 C2 S1 112.11(18) . .
C1 C2 S1 113.28(17) . .
C3 C2 H2A 106.0 . .
C1 C2 H2A 106.0 . .
S1 C2 H2A 106.0 . .
C4 C3 C2 121.1(2) . .
C4 C3 H3A 107.0 . .
C2 C3 H3A 107.0 . .
C4 C3 H3B 107.0 . .
C2 C3 H3B 107.0 . .
H3A C3 H3B 106.8 . .
O3 C4 O4 122.2(2) . .
O3 C4 C3 124.0(2) . .
O4 C4 C3 113.7(2) . .

loop_
_geom_bond_atom_site_label_1
_geom_bond_atom_site_label_2
_geom_bond_distance
_geom_bond_site_symmetry_2
Na1 O6 2.295(2) 3_657
Na1 O10 2.315(3) .
Na1 O7 2.381(2) 4_556
Na1 O9 2.422(3) .
Na1 O2 2.486(2) 3_647
Na1 O8 2.568(2) .
Na1 Zn2 3.2927(12) .
Zn1 O3 2.0680(18) .
Zn1 O3 2.0680(18) 3_657
Zn1 O1 2.0827(17) .
Zn1 O1 2.0827(17) 3_657
Zn1 O5 2.0980(18) 3_657
Zn1 O5 2.0980(18) .
Zn2 O8 1.9284(18) 2_647
Zn2 O8 1.9655(18) .
Zn2 O4 1.982(2) .
Zn2 O2 2.0079(19) 3_647
S1 O6 1.444(2) .
S1 O7 1.452(2) .
S1 O5 1.4734(18) .
S1 C2 1.786(3) .
O1 C1 1.257(3) .
O2 C1 1.257(3) .
O2 Zn2 2.0079(19) 3_647
O2 Na1 2.486(2) 3_647
O3 C4 1.245(3) .
O4 C4 1.279(3) .
O6 Na1 2.295(2) 3_657
O7 Na1 2.381(2) 4_655
O8 Zn2 1.9284(18) 2_657
O8 H8 0.8500 .
O9 H9A 0.8500 .
O9 H9B 0.8594 .
O10 H10B 0.8500 .
O10 H10A 0.8500 .
C1 C2 1.527(3) .
C2 C3 1.526(3) .
C2 H2A 0.9800 .
C3 C4 1.510(4) .
C3 H3A 0.9700 .
C3 H3B 0.9700 .

loop_
_geom_hbond_atom_site_label_D
_geom_hbond_atom_site_label_H
_geom_hbond_atom_site_label_A
_geom_hbond_distance_DH
_geom_hbond_distance_HA
_geom_hbond_distance_DA
_geom_hbond_angle_DHA
_geom_hbond_site_symmetry_A
O8 H8 O1 0.85 2.17 2.986(3) 161.7 3_657
O9 H9A O4 0.85 2.23 2.910(4) 136.8 2_657
O9 H9B O7 0.86 2.49 3.347(4) 178.2 4_566
O10 H10A O5 0.85 2.43 2.953(4) 120.4 2_647
O10 H10B O7 0.85 2.56 3.189(4) 131.1 2_647
